data_4069162
loop_
_publ_author_name
'Axtell, Alex T.'
'Klosin, Jerzy'
'Whiteker, Gregory T.'
'Cobley, Christopher J.'
'Fox, Martin E.'
'Jackson, Mark'
'Abboud, Khalil A.'

_publ_section_title
;
 Bridging Group Effects in Chelating Bis(2,5-diphenylphospholane) Ligands
 for Rhodium-Catalyzed Asymmetric Hydroformylation
;
_journal_issue 10
_journal_name_full Organometallics
_journal_page_first 2993
_journal_paper_doi 10.1021/om9000583
_journal_volume 28
_journal_year 2009
_chemical_formula_sum 'C47 H47 Fe O2 P2 Rh'
_chemical_formula_weight 864.55
_chemical_name_systematic
;
 ?
;
_space_group_IT_number 144
_symmetry_cell_setting trigonal
_symmetry_space_group_name_Hall 'P 31'
_symmetry_space_group_name_H-M 'P 31'
_atom_sites_solution_hydrogens geom
_atom_sites_solution_primary direct
_atom_sites_solution_secondary difmap
_audit_creation_method SHELXL-97
_cell_angle_alpha 90.00
_cell_angle_beta 90.00
_cell_angle_gamma 120.00
_cell_formula_units_Z 3
_cell_length_a 11.3556(3)
_cell_length_b 11.3556(3)
_cell_length_c 26.4314(14)
_cell_measurement_reflns_used 276
_cell_measurement_temperature 173(2)
_cell_measurement_theta_max 28.0
_cell_measurement_theta_min 2.0
_cell_volume 2951.69(19)
_computing_cell_refinement 'Bruker SMART v5.624 & SAINT 6.36a (Bruker 1998)'
_computing_data_collection 'Bruker SMART v5.624 (Bruker 1998)'
_computing_data_reduction 'Bruker SHELXTL v6.14 (Bruker 2000)'
_computing_molecular_graphics 'Bruker SHELXTL v6.14'
_computing_publication_material 'Bruker SHELXTL v6.14'
_computing_structure_refinement 'Bruker SHELXTL v6.14'
_computing_structure_solution 'Bruker SHELXTL v6.14'
_diffrn_ambient_temperature 173(2)
_diffrn_measured_fraction_theta_full 1.000
_diffrn_measured_fraction_theta_max 1.000
_diffrn_measurement_device_type 'SMART CCD area detector'
_diffrn_measurement_method '\w scans'
_diffrn_radiation_monochromator graphite
_diffrn_radiation_source 'fine-focus sealed tube'
_diffrn_radiation_type MoK\a
_diffrn_radiation_wavelength 0.71073
_diffrn_reflns_av_R_equivalents 0.0574
_diffrn_reflns_av_sigmaI/netI 0.0437
_diffrn_reflns_limit_h_max 14
_diffrn_reflns_limit_h_min -14
_diffrn_reflns_limit_k_max 14
_diffrn_reflns_limit_k_min -14
_diffrn_reflns_limit_l_max 34
_diffrn_reflns_limit_l_min -15
_diffrn_reflns_number 19178
_diffrn_reflns_theta_full 27.49
_diffrn_reflns_theta_max 27.49
_diffrn_reflns_theta_min 2.07
_diffrn_standards_decay_% 1
_diffrn_standards_number 0
_exptl_absorpt_coefficient_mu 0.908
_exptl_absorpt_correction_T_max 0.8538
_exptl_absorpt_correction_T_min 0.6931
_exptl_absorpt_correction_type integration
_exptl_absorpt_process_details 'based on measured indexed crystal faces, Bruker SHELXTL  v6.12 (Bruker 1998)'
_exptl_crystal_colour orange
_exptl_crystal_density_diffrn 1.459
_exptl_crystal_density_method 'not measured'
_exptl_crystal_description plates
_exptl_crystal_F_000 1338
_exptl_crystal_size_max 0.25
_exptl_crystal_size_mid 0.19
_exptl_crystal_size_min 0.11
_refine_diff_density_max 0.358
_refine_diff_density_min -0.346
_refine_diff_density_rms 0.053
_refine_ls_abs_structure_details 'Flack H D (1983), Acta Cryst. A39, 876-881'
_refine_ls_abs_structure_Flack -0.012(12)
_refine_ls_extinction_method none
_refine_ls_goodness_of_fit_ref 0.986
_refine_ls_hydrogen_treatment constr
_refine_ls_matrix_type full
_refine_ls_number_parameters 475
_refine_ls_number_reflns 6150
_refine_ls_number_restraints 1
_refine_ls_restrained_S_all 0.986
_refine_ls_R_factor_all 0.0277
_refine_ls_R_factor_gt 0.0243
_refine_ls_shift/su_max 0.002
_refine_ls_shift/su_mean 0.000
_refine_ls_structure_factor_coef Fsqd
_refine_ls_weighting_details 'calc w=1/[\s^2^(Fo^2^)+(0.0272P)^2^] where P=(Fo^2^+2Fc^2^)/3'
_refine_ls_weighting_scheme calc
_refine_ls_wR_factor_gt 0.0549
_refine_ls_wR_factor_ref 0.0556
_reflns_number_gt 5664
_reflns_number_total 6150
_reflns_threshold_expression I>2\s(I)
_cod_data_source_file om9000583_si_001.cif
_cod_data_source_block '[(S,S)-Ph-Fc]Rh(acac)'
_cod_depositor_comments
;
The following automatic conversions were performed:

'_symmetry_cell_setting' value 'Trigonal' changed to 'trigonal'
according to /home/saulius/struct/CIF-dictionaries/cif_core.dic
dictionary named 'cif_core.dic' version 2.4.2 from 2011-04-26.

Automatic conversion script
Id: cif_fix_values 1715 2011-07-08 13:25:40Z adriana 
;
_cod_original_sg_symbol_H-M P31
_cod_database_code 4069162

loop_
_symmetry_equiv_pos_as_xyz
'x, y, z'
'-y, x-y, z+1/3'
'-x+y, -x, z+2/3'

loop_
_atom_site_label
_atom_site_type_symbol
_atom_site_fract_x
_atom_site_fract_y
_atom_site_fract_z
_atom_site_U_iso_or_equiv
_atom_site_adp_type
_atom_site_occupancy
_atom_site_symmetry_multiplicity
_atom_site_calc_flag
_atom_site_refinement_flags
_atom_site_disorder_assembly
_atom_site_disorder_group
Rh Rh 0.45071(2) 1.47338(2) -0.304111(8) 0.02456(6) Uani 1 1 d . . .
Fe Fe 0.27712(4) 1.49163(4) -0.443960(16) 0.02601(10) Uani 1 1 d . . .
P1 P 0.31303(7) 1.30963(7) -0.35573(3) 0.02380(16) Uani 1 1 d . . .
P2 P 0.45335(7) 1.64862(7) -0.34271(3) 0.02536(16) Uani 1 1 d . . .
O1 O 0.4530(2) 1.3222(2) -0.25993(9) 0.0358(5) Uani 1 1 d . . .
O2 O 0.6014(2) 1.6179(2) -0.25691(9) 0.0386(6) Uani 1 1 d . . .
C1 C 0.3218(3) 1.3485(3) -0.42266(11) 0.0258(6) Uani 1 1 d . . .
C2 C 0.4392(3) 1.4608(3) -0.44535(12) 0.0270(6) Uani 1 1 d . . .
H2A H 0.5288 1.5190 -0.4284 0.032 Uiso 1 1 calc R . .
C3 C 0.4054(3) 1.4769(3) -0.49559(12) 0.0338(7) Uani 1 1 d . . .
H3A H 0.4665 1.5492 -0.5199 0.041 Uiso 1 1 calc R . .
C4 C 0.2696(3) 1.3738(3) -0.50500(13) 0.0361(7) Uani 1 1 d . . .
H4A H 0.2180 1.3613 -0.5371 0.043 Uiso 1 1 calc R . .
C5 C 0.2175(3) 1.2937(3) -0.46045(12) 0.0316(7) Uani 1 1 d . . .
H5A H 0.1239 1.2141 -0.4561 0.038 Uiso 1 1 calc R . .
C6 C 0.3239(3) 1.6278(3) -0.38804(12) 0.0258(6) Uani 1 1 d . . .
C7 C 0.3345(3) 1.6908(3) -0.43619(13) 0.0323(7) Uani 1 1 d . . .
H7A H 0.4188 1.7691 -0.4506 0.039 Uiso 1 1 calc R . .
C8 C 0.2059(3) 1.6221(3) -0.46023(13) 0.0357(7) Uani 1 1 d . . .
H8A H 0.1846 1.6424 -0.4948 0.043 Uiso 1 1 calc R . .
C9 C 0.1134(3) 1.5187(3) -0.42769(13) 0.0348(7) Uani 1 1 d . . .
H9A H 0.0157 1.4528 -0.4351 0.042 Uiso 1 1 calc R . .
C10 C 0.1846(3) 1.5229(3) -0.38299(12) 0.0288(6) Uani 1 1 d . . .
H10A H 0.1449 1.4605 -0.3534 0.035 Uiso 1 1 calc R . .
C11 C 0.1228(3) 1.2025(3) -0.34668(12) 0.0300(7) Uani 1 1 d . . .
H11A H 0.0790 1.2210 -0.3761 0.036 Uiso 1 1 calc R . .
C12 C 0.0886(3) 1.0523(3) -0.35112(16) 0.0429(9) Uani 1 1 d . . .
H12A H 0.0778 1.0127 -0.3169 0.052 Uiso 1 1 calc R . .
H12B H 0.0017 0.9988 -0.3695 0.052 Uiso 1 1 calc R . .
C13 C 0.2021(3) 1.0446(3) -0.37933(14) 0.0380(8) Uani 1 1 d . . .
H13A H 0.1985 1.0606 -0.4160 0.046 Uiso 1 1 calc R . .
H13B H 0.1938 0.9542 -0.3747 0.046 Uiso 1 1 calc R . .
C14 C 0.3351(3) 1.1563(3) -0.35626(13) 0.0300(7) Uani 1 1 d . . .
H14A H 0.3362 1.1306 -0.3201 0.036 Uiso 1 1 calc R . .
C15 C 0.0611(3) 1.2221(3) -0.29950(12) 0.0313(7) Uani 1 1 d . . .
C16 C -0.0570(3) 1.2288(3) -0.30333(14) 0.0358(7) Uani 1 1 d . . .
H16A H -0.0891 1.2346 -0.3359 0.043 Uiso 1 1 calc R . .
C17 C -0.1299(3) 1.2274(4) -0.26102(15) 0.0456(9) Uani 1 1 d . . .
H17A H -0.2107 1.2320 -0.2649 0.055 Uiso 1 1 calc R . .
C18 C -0.0856(4) 1.2195(4) -0.21349(15) 0.0491(9) Uani 1 1 d . . .
H18A H -0.1369 1.2150 -0.1844 0.059 Uiso 1 1 calc R . .
C19 C 0.0356(4) 1.2180(4) -0.20856(15) 0.0546(10) Uani 1 1 d . . .
H19A H 0.0689 1.2160 -0.1758 0.066 Uiso 1 1 calc R . .
C20 C 0.1087(3) 1.2193(4) -0.25095(14) 0.0435(9) Uani 1 1 d . . .
H20A H 0.1913 1.2184 -0.2469 0.052 Uiso 1 1 calc R . .
C21 C 0.4661(3) 1.1771(3) -0.38026(12) 0.0291(6) Uani 1 1 d . . .
C22 C 0.5915(3) 1.2804(3) -0.36350(14) 0.0371(8) Uani 1 1 d . . .
H22A H 0.5950 1.3434 -0.3391 0.044 Uiso 1 1 calc R . .
C23 C 0.7116(3) 1.2930(3) -0.38186(15) 0.0410(8) Uani 1 1 d . . .
H23A H 0.7965 1.3631 -0.3694 0.049 Uiso 1 1 calc R . .
C24 C 0.7083(3) 1.2036(4) -0.41835(14) 0.0413(8) Uani 1 1 d . . .
H24A H 0.7905 1.2117 -0.4308 0.050 Uiso 1 1 calc R . .
C25 C 0.5855(3) 1.1035(4) -0.43626(13) 0.0405(8) Uani 1 1 d . . .
H25A H 0.5827 1.0430 -0.4617 0.049 Uiso 1 1 calc R . .
C26 C 0.4655(3) 1.0900(3) -0.41760(13) 0.0362(7) Uani 1 1 d . . .
H26A H 0.3812 1.0202 -0.4305 0.043 Uiso 1 1 calc R . .
C27 C 0.4500(3) 1.7652(3) -0.29266(12) 0.0314(7) Uani 1 1 d . A .
H27A H 0.4895 1.7481 -0.2616 0.038 Uiso 1 1 calc R . .
C28 C 0.5533(3) 1.9103(3) -0.30952(15) 0.0407(8) Uani 1 1 d . . .
H28A H 0.5126 1.9430 -0.3351 0.049 Uiso 1 1 calc R . .
H28B H 0.5836 1.9732 -0.2803 0.049 Uiso 1 1 calc R . .
C29 C 0.6717(3) 1.9021(3) -0.33198(17) 0.0439(9) Uani 1 1 d . . .
H29A H 0.7189 1.8797 -0.3054 0.053 Uiso 1 1 calc R . .
H29B H 0.7377 1.9901 -0.3476 0.053 Uiso 1 1 calc R . .
C30 C 0.6113(3) 1.7891(3) -0.37237(14) 0.0343(7) Uani 1 1 d . . .
H30A H 0.5792 1.8255 -0.4003 0.041 Uiso 1 1 calc R . .
C31 C 0.3098(4) 1.7328(3) -0.27831(13) 0.0366(7) Uani 1 1 d . . .
C32 C 0.2413(7) 1.7966(8) -0.3004(3) 0.0364(16) Uiso 0.50 1 d P A 1
H32A H 0.2916 1.8728 -0.3218 0.044 Uiso 0.50 1 calc PR A 1
C33 C 0.1056(8) 1.7532(9) -0.2921(4) 0.052(2) Uiso 0.50 1 d P A 1
H33A H 0.0666 1.8028 -0.3062 0.063 Uiso 0.50 1 calc PR A 1
C34 C 0.0264(9) 1.6391(9) -0.2637(4) 0.049(2) Uiso 0.50 1 d P A 1
H34A H -0.0686 1.6041 -0.2600 0.059 Uiso 0.50 1 calc PR A 1
C35 C 0.0935(5) 1.5749(4) -0.23994(19) 0.0684(13) Uani 1 1 d . . .
H35A H 0.0438 1.4989 -0.2177 0.082 Uiso 1 1 d R A .
C36 C 0.2269(4) 1.6142(4) -0.25139(14) 0.0471(9) Uani 1 1 d . A .
H36A H 0.2631 1.5589 -0.2406 0.056 Uiso 1 1 calc R . .
C32' C 0.2733(8) 1.8312(8) -0.2818(3) 0.0451(19) Uiso 0.50 1 d P A 2
H32B H 0.3351 1.9205 -0.2934 0.054 Uiso 0.50 1 calc PR A 2
C33' C 0.1423(10) 1.7929(10) -0.2677(5) 0.074(3) Uiso 0.50 1 d P A 2
H33B H 0.1064 1.8509 -0.2745 0.088 Uiso 0.50 1 calc PR A 2
C34' C 0.0618(12) 1.6685(12) -0.2431(5) 0.082(3) Uiso 0.50 1 d P A 2
H34B H -0.0208 1.6524 -0.2280 0.099 Uiso 0.50 1 calc PR A 2
C37 C 0.7146(3) 1.7600(3) -0.39606(15) 0.0396(8) Uani 1 1 d . . .
C38 C 0.7585(4) 1.8029(4) -0.44577(17) 0.0584(11) Uani 1 1 d . . .
H38A H 0.7182 1.8446 -0.4648 0.070 Uiso 1 1 calc R . .
C39 C 0.8582(5) 1.7857(5) -0.4672(2) 0.0772(14) Uani 1 1 d . . .
H39A H 0.8878 1.8177 -0.5006 0.093 Uiso 1 1 calc R . .
C40 C 0.9160(5) 1.7232(5) -0.4416(3) 0.0791(17) Uani 1 1 d . . .
H40A H 0.9845 1.7106 -0.4570 0.095 Uiso 1 1 calc R . .
C41 C 0.8744(4) 1.6793(4) -0.3935(2) 0.0670(15) Uani 1 1 d . . .
H41A H 0.9141 1.6354 -0.3756 0.080 Uiso 1 1 calc R . .
C42 C 0.7746(3) 1.6973(3) -0.36992(19) 0.0519(10) Uani 1 1 d . . .
H42A H 0.7478 1.6669 -0.3362 0.062 Uiso 1 1 calc R . .
C43 C 0.5432(3) 1.3394(4) -0.22795(13) 0.0390(8) Uani 1 1 d . . .
C44 C 0.6507(4) 1.4654(4) -0.21179(14) 0.0464(9) Uani 1 1 d . . .
H44A H 0.7143 1.4632 -0.1890 0.056 Uiso 1 1 calc R . .
C45 C 0.6733(3) 1.5928(4) -0.22577(14) 0.0418(8) Uani 1 1 d . . .
C46 C 0.7909(4) 1.7178(5) -0.2028(2) 0.0741(16) Uani 1 1 d . . .
H46A H 0.7922 1.7991 -0.2160 0.111 Uiso 1 1 calc R . .
H46B H 0.8762 1.7208 -0.2116 0.111 Uiso 1 1 calc R . .
H46C H 0.7807 1.7147 -0.1660 0.111 Uiso 1 1 calc R . .
C47 C 0.5320(4) 1.2126(4) -0.20644(17) 0.0577(11) Uani 1 1 d . . .
H47A H 0.4520 1.1332 -0.2207 0.087 Uiso 1 1 calc R . .
H47B H 0.5228 1.2129 -0.1696 0.087 Uiso 1 1 calc R . .
H47C H 0.6139 1.2085 -0.2149 0.087 Uiso 1 1 calc R . .

loop_
_atom_site_aniso_label
_atom_site_aniso_U_11
_atom_site_aniso_U_22
_atom_site_aniso_U_33
_atom_site_aniso_U_23
_atom_site_aniso_U_13
_atom_site_aniso_U_12
Rh 0.02701(11) 0.02614(11) 0.02311(10) -0.00190(10) -0.00428(10) 0.01521(10)
Fe 0.0248(2) 0.0320(2) 0.0223(2) 0.00217(18) -0.00049(17) 0.01502(17)
P1 0.0232(3) 0.0234(4) 0.0247(4) 0.0004(3) -0.0012(3) 0.0115(3)
P2 0.0246(4) 0.0226(3) 0.0290(4) -0.0019(3) -0.0031(3) 0.0119(3)
O1 0.0406(12) 0.0407(13) 0.0322(13) 0.0048(10) -0.0017(10) 0.0249(11)
O2 0.0439(13) 0.0422(13) 0.0386(14) -0.0129(11) -0.0154(11) 0.0281(11)
C1 0.0274(14) 0.0269(14) 0.0248(15) -0.0017(12) -0.0012(12) 0.0148(12)
C2 0.0254(14) 0.0294(15) 0.0288(16) -0.0007(13) 0.0002(12) 0.0157(12)
C3 0.0375(17) 0.0407(18) 0.0271(17) 0.0024(14) 0.0054(14) 0.0223(15)
C4 0.0391(18) 0.0473(19) 0.0228(16) -0.0041(15) -0.0027(14) 0.0224(16)
C5 0.0288(15) 0.0322(15) 0.0302(17) -0.0015(13) -0.0010(13) 0.0126(13)
C6 0.0283(14) 0.0227(13) 0.0280(16) -0.0005(12) -0.0039(12) 0.0140(12)
C7 0.0347(16) 0.0315(15) 0.0346(18) 0.0057(14) 0.0034(14) 0.0194(13)
C8 0.0442(18) 0.0456(18) 0.0294(18) 0.0037(15) -0.0057(15) 0.0316(16)
C9 0.0286(15) 0.0443(18) 0.0381(19) -0.0003(15) -0.0042(14) 0.0232(14)
C10 0.0292(15) 0.0314(15) 0.0307(17) 0.0003(13) -0.0005(13) 0.0189(13)
C11 0.0272(15) 0.0283(15) 0.0308(17) 0.0010(13) 0.0013(13) 0.0110(12)
C12 0.0303(16) 0.0264(16) 0.061(3) -0.0033(16) 0.0062(16) 0.0060(13)
C13 0.0340(17) 0.0247(15) 0.050(2) -0.0007(15) 0.0014(15) 0.0111(13)
C14 0.0335(16) 0.0254(14) 0.0341(17) 0.0037(13) -0.0016(14) 0.0168(13)
C15 0.0290(15) 0.0294(15) 0.0320(17) 0.0067(13) 0.0037(14) 0.0121(13)
C16 0.0252(15) 0.0352(17) 0.043(2) -0.0025(15) -0.0034(14) 0.0119(13)
C17 0.0279(16) 0.055(2) 0.051(2) -0.0048(19) 0.0037(16) 0.0189(16)
C18 0.046(2) 0.057(2) 0.037(2) 0.0045(18) 0.0144(17) 0.0211(18)
C19 0.059(2) 0.078(3) 0.0296(19) 0.0127(19) 0.0064(18) 0.036(2)
C20 0.0400(18) 0.061(2) 0.037(2) 0.0114(18) 0.0052(16) 0.0315(18)
C21 0.0358(16) 0.0272(15) 0.0304(17) 0.0031(13) -0.0004(13) 0.0202(13)
C22 0.0377(17) 0.0353(17) 0.044(2) -0.0046(15) -0.0013(15) 0.0225(15)
C23 0.0303(16) 0.0435(19) 0.050(2) -0.0009(17) -0.0011(16) 0.0193(15)
C24 0.0430(19) 0.053(2) 0.038(2) 0.0029(17) 0.0057(16) 0.0311(17)
C25 0.054(2) 0.0446(19) 0.0286(18) 0.0006(16) 0.0063(16) 0.0294(18)
C26 0.0388(17) 0.0341(16) 0.0356(19) 0.0027(15) 0.0008(15) 0.0182(15)
C27 0.0408(17) 0.0287(15) 0.0282(17) -0.0070(13) -0.0069(14) 0.0199(13)
C28 0.0429(18) 0.0277(16) 0.052(2) -0.0025(15) -0.0010(17) 0.0182(14)
C29 0.0342(17) 0.0271(16) 0.063(3) -0.0096(17) -0.0023(17) 0.0096(14)
C30 0.0257(15) 0.0282(15) 0.0426(19) 0.0016(14) 0.0022(14) 0.0087(13)
C31 0.051(2) 0.0362(17) 0.0289(17) -0.0046(14) 0.0020(15) 0.0270(16)
C35 0.076(3) 0.057(2) 0.066(3) 0.009(2) 0.042(3) 0.029(2)
C36 0.064(2) 0.0434(19) 0.037(2) 0.0022(16) 0.0086(18) 0.0289(19)
C37 0.0233(15) 0.0271(15) 0.058(2) -0.0065(16) 0.0043(16) 0.0043(13)
C38 0.042(2) 0.060(2) 0.060(3) -0.003(2) 0.009(2) 0.0154(19)
C39 0.062(3) 0.083(3) 0.070(3) -0.007(3) 0.026(3) 0.023(3)
C40 0.047(2) 0.053(3) 0.125(5) -0.013(3) 0.035(3) 0.015(2)
C41 0.039(2) 0.037(2) 0.124(5) -0.005(2) 0.012(2) 0.0180(17)
C42 0.0309(17) 0.0341(19) 0.086(3) 0.004(2) 0.0084(19) 0.0128(15)
C43 0.0455(19) 0.059(2) 0.0265(17) 0.0071(16) 0.0044(15) 0.0370(18)
C44 0.057(2) 0.074(3) 0.0320(19) -0.0098(18) -0.0135(17) 0.050(2)
C45 0.0377(18) 0.061(2) 0.0378(19) -0.0215(17) -0.0159(15) 0.0334(17)
C46 0.071(3) 0.086(3) 0.094(4) -0.063(3) -0.055(3) 0.062(3)
C47 0.063(2) 0.071(3) 0.055(3) 0.025(2) 0.002(2) 0.045(2)

loop_
_atom_type_symbol
_atom_type_description
_atom_type_scat_dispersion_real
_atom_type_scat_dispersion_imag
_atom_type_scat_source
C C 0.0033 0.0016 'International Tables Vol C Tables 4.2.6.8 and 6.1.1.4'
H H 0.0000 0.0000 'International Tables Vol C Tables 4.2.6.8 and 6.1.1.4'
O O 0.0106 0.0060 'International Tables Vol C Tables 4.2.6.8 and 6.1.1.4'
P P 0.1023 0.0942 'International Tables Vol C Tables 4.2.6.8 and 6.1.1.4'
Fe Fe 0.3463 0.8444 'International Tables Vol C Tables 4.2.6.8 and 6.1.1.4'
Rh Rh -1.1178 0.9187 'International Tables Vol C Tables 4.2.6.8 and 6.1.1.4'

loop_
_geom_angle_atom_site_label_1
_geom_angle_atom_site_label_2
_geom_angle_atom_site_label_3
_geom_angle
O1 Rh O2 88.28(9)
O1 Rh P1 87.00(7)
O2 Rh P1 171.46(6)
O1 Rh P2 173.17(7)
O2 Rh P2 86.08(7)
P1 Rh P2 99.06(3)
C6 Fe C1 109.85(11)
C6 Fe C7 41.67(12)
C1 Fe C7 143.48(12)
C6 Fe C2 103.38(12)
C1 Fe C2 41.54(11)
C7 Fe C2 112.31(12)
C6 Fe C5 144.87(12)
C1 Fe C5 41.36(11)
C7 Fe C5 173.45(13)
C2 Fe C5 68.79(11)
C6 Fe C10 41.34(11)
C1 Fe C10 106.17(12)
C7 Fe C10 68.49(12)
C2 Fe C10 128.98(12)
C5 Fe C10 116.21(12)
C6 Fe C8 69.36(12)
C1 Fe C8 171.84(13)
C7 Fe C8 40.56(12)
C2 Fe C8 146.50(12)
C5 Fe C8 135.55(12)
C10 Fe C8 67.62(13)
C6 Fe C3 128.55(12)
C1 Fe C3 69.26(12)
C7 Fe C3 108.14(13)
C2 Fe C3 40.49(12)
C5 Fe C3 68.23(12)
C10 Fe C3 168.00(12)
C8 Fe C3 117.90(13)
C6 Fe C4 168.61(12)
C1 Fe C4 68.97(13)
C7 Fe C4 133.36(13)
C2 Fe C4 67.90(12)
C5 Fe C4 40.47(13)
C10 Fe C4 149.97(12)
C8 Fe C4 113.49(13)
C3 Fe C4 40.08(12)
C6 Fe C9 69.22(12)
C1 Fe C9 131.97(12)
C7 Fe C9 68.00(12)
C2 Fe C9 169.03(13)
C5 Fe C9 112.24(12)
C10 Fe C9 40.23(12)
C8 Fe C9 39.89(12)
C3 Fe C9 150.48(13)
C4 Fe C9 120.45(13)
C1 P1 C14 101.65(14)
C1 P1 C11 100.72(13)
C14 P1 C11 92.50(13)
C1 P1 Rh 117.96(9)
C14 P1 Rh 114.79(10)
C11 P1 Rh 124.39(10)
C6 P2 C30 101.68(14)
C6 P2 C27 104.78(13)
C30 P2 C27 92.44(14)
C6 P2 Rh 122.54(9)
C30 P2 Rh 122.17(10)
C27 P2 Rh 108.09(10)
C43 O1 Rh 126.1(2)
C45 O2 Rh 124.6(2)
C5 C1 C2 107.1(3)
C5 C1 P1 129.9(2)
C2 C1 P1 122.5(2)
C5 C1 Fe 70.60(16)
C2 C1 Fe 70.32(16)
P1 C1 Fe 117.70(15)
C3 C2 C1 108.3(3)
C3 C2 Fe 70.67(17)
C1 C2 Fe 68.14(15)
C3 C2 H2A 125.8
C1 C2 H2A 125.8
Fe C2 H2A 125.8
C4 C3 C2 108.1(3)
C4 C3 Fe 70.25(18)
C2 C3 Fe 68.85(17)
C4 C3 H3A 126.0
C2 C3 H3A 126.0
Fe C3 H3A 126.0
C3 C4 C5 108.4(3)
C3 C4 Fe 69.67(19)
C5 C4 Fe 68.76(19)
C3 C4 H4A 125.8
C5 C4 H4A 125.8
Fe C4 H4A 125.8
C4 C5 C1 108.1(3)
C4 C5 Fe 70.78(18)
C1 C5 Fe 68.04(16)
C4 C5 H5A 126.0
C1 C5 H5A 126.0
Fe C5 H5A 126.0
C10 C6 C7 106.2(2)
C10 C6 P2 122.1(2)
C7 C6 P2 131.2(2)
C10 C6 Fe 70.84(17)
C7 C6 Fe 69.85(18)
P2 C6 Fe 118.07(14)
C8 C7 C6 108.5(3)
C8 C7 Fe 70.87(18)
C6 C7 Fe 68.48(16)
C8 C7 H7A 125.8
C6 C7 H7A 125.8
Fe C7 H7A 125.8
C9 C8 C7 108.6(3)
C9 C8 Fe 70.72(18)
C7 C8 Fe 68.56(17)
C9 C8 H8A 125.7
C7 C8 H8A 125.7
Fe C8 H8A 125.7
C8 C9 C10 107.8(3)
C8 C9 Fe 69.40(18)
C10 C9 Fe 68.91(17)
C8 C9 H9A 126.1
C10 C9 H9A 126.1
Fe C9 H9A 126.1
C9 C10 C6 108.9(3)
C9 C10 Fe 70.86(18)
C6 C10 Fe 67.82(17)
C9 C10 H10A 125.5
C6 C10 H10A 125.5
Fe C10 H10A 125.5
C15 C11 C12 110.3(3)
C15 C11 P1 118.5(2)
C12 C11 P1 106.0(2)
C15 C11 H11A 107.2
C12 C11 H11A 107.2
P1 C11 H11A 107.2
C13 C12 C11 110.2(2)
C13 C12 H12A 109.6
C11 C12 H12A 109.6
C13 C12 H12B 109.6
C11 C12 H12B 109.6
H12A C12 H12B 108.1
C12 C13 C14 105.6(3)
C12 C13 H13A 110.6
C14 C13 H13A 110.6
C12 C13 H13B 110.6
C14 C13 H13B 110.6
H13A C13 H13B 108.7
C21 C14 C13 116.4(3)
C21 C14 P1 115.6(2)
C13 C14 P1 103.70(19)
C21 C14 H14A 106.8
C13 C14 H14A 106.8
P1 C14 H14A 106.8
C16 C15 C20 117.6(3)
C16 C15 C11 119.0(3)
C20 C15 C11 123.0(3)
C15 C16 C17 122.0(3)
C15 C16 H16A 119.0
C17 C16 H16A 119.0
C18 C17 C16 120.1(3)
C18 C17 H17A 119.9
C16 C17 H17A 119.9
C17 C18 C19 118.9(3)
C17 C18 H18A 120.5
C19 C18 H18A 120.5
C20 C19 C18 120.9(4)
C20 C19 H19A 119.6
C18 C19 H19A 119.6
C19 C20 C15 120.3(3)
C19 C20 H20A 119.8
C15 C20 H20A 119.8
C22 C21 C26 117.7(3)
C22 C21 C14 120.5(3)
C26 C21 C14 121.8(3)
C23 C22 C21 121.0(3)
C23 C22 H22A 119.5
C21 C22 H22A 119.5
C22 C23 C24 120.1(3)
C22 C23 H23A 119.9
C24 C23 H23A 119.9
C25 C24 C23 119.5(3)
C25 C24 H24A 120.3
C23 C24 H24A 120.3
C24 C25 C26 120.4(3)
C24 C25 H25A 119.8
C26 C25 H25A 119.8
C25 C26 C21 121.2(3)
C25 C26 H26A 119.4
C21 C26 H26A 119.4
C31 C27 C28 119.1(2)
C31 C27 P2 113.5(2)
C28 C27 P2 106.1(2)
C31 C27 H27A 105.7
C28 C27 H27A 105.7
P2 C27 H27A 105.7
C29 C28 C27 105.9(2)
C29 C28 H28A 110.6
C27 C28 H28A 110.6
C29 C28 H28B 110.6
C27 C28 H28B 110.6
H28A C28 H28B 108.7
C28 C29 C30 106.5(3)
C28 C29 H29A 110.4
C30 C29 H29A 110.4
C28 C29 H29B 110.4
C30 C29 H29B 110.4
H29A C29 H29B 108.6
C37 C30 C29 113.6(3)
C37 C30 P2 120.4(2)
C29 C30 P2 104.9(2)
C37 C30 H30A 105.6
C29 C30 H30A 105.6
P2 C30 H30A 105.6
C32' C31 C36 119.2(5)
C32' C31 C32 25.5(4)
C36 C31 C32 115.1(4)
C32' C31 C27 120.0(4)
C36 C31 C27 119.3(3)
C32 C31 C27 123.8(4)
C33 C32 C31 123.2(7)
C33 C32 H32A 118.4
C31 C32 H32A 118.4
C34 C33 C32 120.8(8)
C34 C33 H33A 119.6
C32 C33 H33A 119.6
C33 C34 C35 117.0(7)
C33 C34 H34A 121.5
C35 C34 H34A 121.5
C34' C35 C36 115.8(6)
C34' C35 C34 27.4(6)
C36 C35 C34 121.0(5)
C34' C35 H35A 120.1
C36 C35 H35A 118.8
C34 C35 H35A 120.1
C35 C36 C31 121.7(4)
C35 C36 H36A 119.1
C31 C36 H36A 119.1
C31 C32' C33' 116.2(7)
C31 C32' H32B 121.9
C33' C32' H32B 121.9
C32' C33' C34' 120.1(10)
C32' C33' H33B 119.9
C34' C33' H33B 119.9
C35 C34' C33' 123.6(10)
C35 C34' H34B 118.2
C33' C34' H34B 118.2
C42 C37 C38 117.6(4)
C42 C37 C30 122.7(3)
C38 C37 C30 119.6(3)
C39 C38 C37 121.0(4)
C39 C38 H38A 119.5
C37 C38 H38A 119.5
C40 C39 C38 121.2(5)
C40 C39 H39A 119.4
C38 C39 H39A 119.4
C41 C40 C39 119.0(4)
C41 C40 H40A 120.5
C39 C40 H40A 120.5
C40 C41 C42 121.6(5)
C40 C41 H41A 119.2
C42 C41 H41A 119.2
C37 C42 C41 119.6(4)
C37 C42 H42A 120.2
C41 C42 H42A 120.2
O1 C43 C44 125.7(3)
O1 C43 C47 115.7(3)
C44 C43 C47 118.6(3)
C45 C44 C43 126.5(3)
C45 C44 H44A 116.8
C43 C44 H44A 116.8
O2 C45 C44 126.5(3)
O2 C45 C46 114.2(3)
C44 C45 C46 119.3(3)
C45 C46 H46A 109.5
C45 C46 H46B 109.5
H46A C46 H46B 109.5
C45 C46 H46C 109.5
H46A C46 H46C 109.5
H46B C46 H46C 109.5
C43 C47 H47A 109.5
C43 C47 H47B 109.5
H47A C47 H47B 109.5
C43 C47 H47C 109.5
H47A C47 H47C 109.5
H47B C47 H47C 109.5

loop_
_geom_bond_atom_site_label_1
_geom_bond_atom_site_label_2
_geom_bond_distance
Rh O1 2.087(2)
Rh O2 2.090(2)
Rh P1 2.2037(8)
Rh P2 2.2230(8)
Fe C6 2.009(3)
Fe C1 2.010(3)
Fe C7 2.027(3)
Fe C2 2.039(3)
Fe C5 2.044(3)
Fe C10 2.049(3)
Fe C8 2.058(3)
Fe C3 2.063(3)
Fe C4 2.071(3)
Fe C9 2.075(3)
P1 C1 1.814(3)
P1 C14 1.880(3)
P1 C11 1.891(3)
P2 C6 1.818(3)
P2 C30 1.875(3)
P2 C27 1.885(3)
O1 C43 1.266(4)
O2 C45 1.288(4)
C1 C5 1.432(4)
C1 C2 1.436(4)
C2 C3 1.419(4)
C2 H2A 1.0000
C3 C4 1.416(4)
C3 H3A 1.0000
C4 C5 1.423(5)
C4 H4A 1.0000
C5 H5A 1.0000
C6 C10 1.433(4)
C6 C7 1.436(4)
C7 C8 1.416(4)
C7 H7A 1.0000
C8 C9 1.410(4)
C8 H8A 1.0000
C9 C10 1.419(4)
C9 H9A 1.0000
C10 H10A 1.0000
C11 C15 1.501(4)
C11 C12 1.553(4)
C11 H11A 1.0000
C12 C13 1.529(4)
C12 H12A 0.9900
C12 H12B 0.9900
C13 C14 1.531(4)
C13 H13A 0.9900
C13 H13B 0.9900
C14 C21 1.523(4)
C14 H14A 1.0000
C15 C16 1.385(4)
C15 C20 1.399(5)
C16 C17 1.387(5)
C16 H16A 0.9500
C17 C18 1.373(5)
C17 H17A 0.9500
C18 C19 1.391(5)
C18 H18A 0.9500
C19 C20 1.390(5)
C19 H19A 0.9500
C20 H20A 0.9500
C21 C22 1.389(4)
C21 C26 1.395(4)
C22 C23 1.387(4)
C22 H22A 0.9500
C23 C24 1.387(5)
C23 H23A 0.9500
C24 C25 1.369(5)
C24 H24A 0.9500
C25 C26 1.383(4)
C25 H25A 0.9500
C26 H26A 0.9500
C27 C31 1.493(4)
C27 C28 1.535(4)
C27 H27A 1.0000
C28 C29 1.514(5)
C28 H28A 0.9900
C28 H28B 0.9900
C29 C30 1.542(5)
C29 H29A 0.9900
C29 H29B 0.9900
C30 C37 1.505(4)
C30 H30A 1.0000
C31 C32' 1.375(8)
C31 C36 1.392(5)
C31 C32 1.426(8)
C32 C33 1.380(10)
C32 H32A 0.9500
C33 C34 1.373(12)
C33 H33A 0.9500
C34 C35 1.436(10)
C34 H34A 0.9500
C35 C34' 1.284(12)
C35 C36 1.382(6)
C35 H35A 0.9599
C36 H36A 0.9500
C32' C33' 1.378(13)
C32' H32B 0.9500
C33' C34' 1.400(14)
C33' H33B 0.9500
C34' H34B 0.9500
C37 C42 1.391(5)
C37 C38 1.403(6)
C38 C39 1.365(6)
C38 H38A 0.9500
C39 C40 1.364(8)
C39 H39A 0.9500
C40 C41 1.359(8)
C40 H40A 0.9500
C41 C42 1.394(5)
C41 H41A 0.9500
C42 H42A 0.9500
C43 C44 1.405(5)
C43 C47 1.493(5)
C44 C45 1.387(5)
C44 H44A 0.9500
C45 C46 1.507(5)
C46 H46A 0.9800
C46 H46B 0.9800
C46 H46C 0.9800
C47 H47A 0.9800
C47 H47B 0.9800
C47 H47C 0.9800
